data_2241973
loop_
_publ_author_name
'Mohamed, Shaaban K.'
'Akkurt, Mehmet'
'Hawaiz, Farouq E.'
'Ayoob, Mzgin M.'
'Hosten, Eric'

_publ_section_title
;
 Crystal structure of
 (6<i>E</i>,20<i>E</i>)-3,24-difluoro-13,14,28,29-tetrahydro-5<i>H</i>,22<i>H</i>-tetrabenzo[<i>e</i>,<i>j</i>,<i>p</i>,<i>u</i>][1,4,12,15]tetraoxacyclodocosine-5,22-dione
;
_journal_issue 1
_journal_name_full 'Acta Crystallographica Section E'
_journal_page_first 13
_journal_page_last 16
_journal_paper_doi 10.1107/S2056989016018934
_journal_volume 73
_journal_year 2017
_chemical_formula_iupac 'C34 H26 F2 O6'
_chemical_formula_moiety 'C34 H26 F2 O6'
_chemical_formula_sum 'C34 H26 F2 O6'
_chemical_formula_weight 568.55
_chemical_name_systematic
;
(6<i>E</i>,20<i>E</i>)-3,24-Difluoro-13,14,28,29-tetrahydro-5<i>H</i>,\
22<i>H</i>-tetrabenzo[<i>e</i>,<i>j</i>,<i>p</i>,<i>u</i>]
[1,4,12,15]tetraoxacyclodocosine-5,22-dione
;
_space_group_crystal_system monoclinic
_space_group_IT_number 14
_space_group_name_Hall '-P 2ybc'
_space_group_name_H-M_alt 'P 1 21/c 1'
_symmetry_space_group_name_Hall '-P 2ybc'
_symmetry_space_group_name_H-M 'P 1 21/c 1'
_atom_sites_solution_hydrogens geom
_atom_sites_solution_primary direct
_atom_sites_solution_secondary difmap
_audit_creation_method SHELXL-2014/7
_cell_angle_alpha 90
_cell_angle_beta 96.945(2)
_cell_angle_gamma 90
_cell_formula_units_Z 4
_cell_length_a 16.2618(7)
_cell_length_b 11.6708(5)
_cell_length_c 14.7359(7)
_cell_measurement_reflns_used 9878
_cell_measurement_temperature 200(2)
_cell_measurement_theta_max 28.23
_cell_measurement_theta_min 2.48
_cell_volume 2776.2(2)
_computing_cell_refinement
;
SAINT (Bruker, 2009)
;
_computing_data_collection
;
APEX2 (Bruker, 2009)
;
_computing_data_reduction
;
SAINT (Bruker, 2009)
;
_computing_molecular_graphics
;
PLATON (Spek, 2009)
;
_computing_publication_material
;
SHELXL2014/7 (Sheldrick, 2015b) and PLATON (Spek, 2009)
;
_computing_structure_refinement
;
SHELXL2014/7 (Sheldrick, 2015b)
;
_computing_structure_solution
;
SHELXT2014/7 (Sheldrick, 2015a)
;
_diffrn_ambient_temperature 200(2)
_diffrn_detector_area_resol_mean 8.3333
_diffrn_measured_fraction_theta_full 0.999
_diffrn_measured_fraction_theta_max 0.999
_diffrn_measurement_device_type 'Bruker APEXII CCD'
_diffrn_measurement_method '\f and \w scans'
_diffrn_radiation_monochromator graphite
_diffrn_radiation_source 'sealed tube'
_diffrn_radiation_type MoK\a
_diffrn_radiation_wavelength 0.71073
_diffrn_reflns_av_R_equivalents 0.0198
_diffrn_reflns_limit_h_max 20
_diffrn_reflns_limit_h_min -21
_diffrn_reflns_limit_k_max 15
_diffrn_reflns_limit_k_min -15
_diffrn_reflns_limit_l_max 19
_diffrn_reflns_limit_l_min -19
_diffrn_reflns_number 38582
_diffrn_reflns_theta_full 25.242
_diffrn_reflns_theta_max 28.326
_diffrn_reflns_theta_min 2.523
_exptl_absorpt_coefficient_mu 0.102
_exptl_absorpt_correction_T_max 1.0000
_exptl_absorpt_correction_T_min 0.8936
_exptl_absorpt_correction_type multi-scan
_exptl_absorpt_process_details
;
(SADABS; Bruker, 2009)
;
_exptl_crystal_colour yellow
_exptl_crystal_density_diffrn 1.360
_exptl_crystal_description block
_exptl_crystal_F_000 1184
_exptl_crystal_size_max 0.632
_exptl_crystal_size_mid 0.288
_exptl_crystal_size_min 0.152
_refine_diff_density_max 0.324
_refine_diff_density_min -0.389
_refine_ls_extinction_method none
_refine_ls_goodness_of_fit_ref 1.014
_refine_ls_hydrogen_treatment constr
_refine_ls_matrix_type full
_refine_ls_number_parameters 379
_refine_ls_number_reflns 6911
_refine_ls_number_restraints 0
_refine_ls_restrained_S_all 1.014
_refine_ls_R_factor_all 0.0581
_refine_ls_R_factor_gt 0.0403
_refine_ls_shift/su_max 0.000
_refine_ls_shift/su_mean 0.000
_refine_ls_structure_factor_coef Fsqd
_refine_ls_weighting_details 'w=1/[\s^2^(Fo^2^)+(0.0392P)^2^+1.1029P] where P=(Fo^2^+2Fc^2^)/3'
_refine_ls_weighting_scheme calc
_refine_ls_wR_factor_gt 0.0941
_refine_ls_wR_factor_ref 0.1058
_reflns_number_gt 5302
_reflns_number_total 6911
_reflns_threshold_expression 'I > 2\s(I)'
_cod_data_source_file su5336sup1.cif
_cod_data_source_block I
_cod_database_code 2241973
_shelx_space_group_comment
;
The symmetry employed for this shelxl refinement is uniquely defined
by the following loop, which should always be used as a source of
symmetry information in preference to the above space-group names.
They are only intended as comments.
;
_shelx_estimated_absorpt_t_min 0.939
_shelx_estimated_absorpt_t_max 0.985

loop_
_space_group_symop_operation_xyz
'x, y, z'
'-x, y+1/2, -z+1/2'
'-x, -y, -z'
'x, -y-1/2, z-1/2'

loop_
_atom_site_type_symbol
_atom_site_label
_atom_site_fract_x
_atom_site_fract_y
_atom_site_fract_z
_atom_site_U_iso_or_equiv
_atom_site_adp_type
_atom_site_calc_flag
_atom_site_occupancy
F F1 -0.00518(7) -0.16078(10) 0.73153(8) 0.0712(3) Uani d 1
F F2 0.30286(7) 0.77217(11) 0.36051(9) 0.0823(4) Uani d 1
O O1 0.07789(6) 0.21042(8) 0.53657(8) 0.0426(2) Uani d 1
O O2 0.12188(7) 0.44266(9) 0.50741(7) 0.0479(3) Uani d 1
O O3 0.13697(6) 0.63181(11) 0.65378(8) 0.0567(3) Uani d 1
O O4 0.45695(6) 0.39443(9) 0.59069(6) 0.0389(2) Uani d 1
O O5 0.41025(6) 0.24383(8) 0.44309(6) 0.0365(2) Uani d 1
O O6 0.23814(6) -0.05205(9) 0.57921(8) 0.0473(3) Uani d 1
C C1 0.02059(8) 0.30158(12) 0.51429(11) 0.0423(3) Uani d 1
H H1A 0.0096 0.3429 0.5703 0.051 Uiso calc 1
H H1B -0.0325 0.2714 0.4835 0.051 Uiso calc 1
C C2 0.05993(9) 0.37973(13) 0.45186(11) 0.0433(3) Uani d 1
H H2A 0.0851 0.3349 0.4053 0.052 Uiso calc 1
H H2B 0.0181 0.4324 0.4202 0.052 Uiso calc 1
C C3 0.20104(8) 0.60305(12) 0.62506(10) 0.0376(3) Uani d 1
C C4 0.27425(8) 0.57029(12) 0.68694(10) 0.0388(3) Uani d 1
H H4 0.2730 0.5805 0.7507 0.047 Uiso calc 1
C C5 0.34280(8) 0.52688(11) 0.65906(9) 0.0335(3) Uani d 1
H H5 0.3429 0.5177 0.5950 0.040 Uiso calc 1
C C6 0.51460(8) 0.32791(12) 0.54755(10) 0.0368(3) Uani d 1
H H6A 0.5213 0.2511 0.5760 0.044 Uiso calc 1
H H6B 0.5693 0.3661 0.5535 0.044 Uiso calc 1
C C7 0.48031(8) 0.31774(12) 0.44922(9) 0.0372(3) Uani d 1
H H7A 0.4638 0.3942 0.4242 0.045 Uiso calc 1
H H7B 0.5228 0.2859 0.4135 0.045 Uiso calc 1
C C8 0.26989(8) 0.11337(11) 0.44357(9) 0.0337(3) Uani d 1
H H8 0.3169 0.0888 0.4834 0.040 Uiso calc 1
C C9 0.19546(8) 0.08387(12) 0.46483(9) 0.0352(3) Uani d 1
H H9 0.1477 0.1089 0.4264 0.042 Uiso calc 1
C C10 0.18427(8) 0.01401(11) 0.54551(9) 0.0336(3) Uani d 1
C C11 0.05441(8) 0.11931(11) 0.58468(9) 0.0341(3) Uani d 1
C C12 0.10509(8) 0.02187(11) 0.58816(9) 0.0321(3) Uani d 1
C C13 0.08374(9) -0.07270(12) 0.63846(10) 0.0387(3) Uani d 1
H H13 0.1166 -0.1402 0.6413 0.046 Uiso calc 1
C C14 0.01517(10) -0.06726(14) 0.68353(10) 0.0454(4) Uani d 1
C C15 -0.03344(9) 0.02861(14) 0.68325(11) 0.0468(4) Uani d 1
H H15 -0.0795 0.0305 0.7173 0.056 Uiso calc 1
C C16 -0.01442(9) 0.12229(13) 0.63273(10) 0.0421(3) Uani d 1
H H16 -0.0482 0.1889 0.6306 0.050 Uiso calc 1
C C21 0.16576(9) 0.52274(13) 0.46597(10) 0.0399(3) Uani d 1
C C22 0.20682(8) 0.60381(12) 0.52387(10) 0.0352(3) Uani d 1
C C23 0.25285(8) 0.68864(13) 0.48752(12) 0.0452(4) Uani d 1
H H23 0.2808 0.7455 0.5257 0.054 Uiso calc 1
C C24 0.25707(9) 0.68851(16) 0.39503(13) 0.0559(5) Uani d 1
C C25 0.21969(11) 0.6085(2) 0.33750(12) 0.0684(6) Uani d 1
H H25 0.2256 0.6099 0.2742 0.082 Uiso calc 1
C C26 0.17280(11) 0.52466(18) 0.37308(11) 0.0607(5) Uani d 1
H H26 0.1454 0.4683 0.3339 0.073 Uiso calc 1
C C31 0.41776(8) 0.49208(11) 0.71727(9) 0.0329(3) Uani d 1
C C32 0.47646(8) 0.42363(11) 0.68041(9) 0.0332(3) Uani d 1
C C33 0.54911(8) 0.39044(13) 0.73364(10) 0.0393(3) Uani d 1
H H33 0.5881 0.3429 0.7085 0.047 Uiso calc 1
C C34 0.56427(9) 0.42722(14) 0.82355(10) 0.0442(3) Uani d 1
H H34 0.6142 0.4056 0.8597 0.053 Uiso calc 1
C C35 0.50782(10) 0.49464(14) 0.86091(10) 0.0455(4) Uani d 1
H H35 0.5188 0.5196 0.9225 0.055 Uiso calc 1
C C36 0.43489(9) 0.52605(13) 0.80844(10) 0.0409(3) Uani d 1
H H36 0.3957 0.5716 0.8350 0.049 Uiso calc 1
C C41 0.35808(8) 0.24427(11) 0.36284(9) 0.0333(3) Uani d 1
C C42 0.28472(8) 0.18095(11) 0.36335(9) 0.0337(3) Uani d 1
C C43 0.22821(9) 0.18261(13) 0.28370(10) 0.0429(3) Uani d 1
H H43 0.1776 0.1418 0.2828 0.051 Uiso calc 1
C C44 0.24391(10) 0.24171(15) 0.20655(11) 0.0503(4) Uani d 1
H H44 0.2045 0.2416 0.1534 0.060 Uiso calc 1
C C45 0.31735(11) 0.30101(14) 0.20740(11) 0.0501(4) Uani d 1
H H45 0.3289 0.3408 0.1542 0.060 Uiso calc 1
C C46 0.37440(9) 0.30306(13) 0.28523(10) 0.0419(3) Uani d 1
H H46 0.4246 0.3447 0.2854 0.050 Uiso calc 1

loop_
_atom_site_aniso_label
_atom_site_aniso_U_11
_atom_site_aniso_U_22
_atom_site_aniso_U_33
_atom_site_aniso_U_12
_atom_site_aniso_U_13
_atom_site_aniso_U_23
F1 0.0696(7) 0.0713(7) 0.0754(7) -0.0146(6) 0.0193(6) 0.0290(6)
F2 0.0549(6) 0.0891(8) 0.1024(9) -0.0128(6) 0.0076(6) 0.0586(7)
O1 0.0308(5) 0.0332(5) 0.0649(7) 0.0023(4) 0.0108(4) 0.0063(5)
O2 0.0516(6) 0.0491(6) 0.0411(6) -0.0208(5) -0.0019(5) 0.0028(5)
O3 0.0340(5) 0.0756(8) 0.0623(7) 0.0065(5) 0.0129(5) -0.0085(6)
O4 0.0311(5) 0.0489(6) 0.0351(5) 0.0073(4) -0.0020(4) -0.0084(4)
O5 0.0345(5) 0.0411(5) 0.0330(5) -0.0087(4) 0.0010(4) -0.0006(4)
O6 0.0344(5) 0.0437(6) 0.0630(7) 0.0062(4) 0.0029(5) 0.0083(5)
C1 0.0292(6) 0.0323(7) 0.0637(10) 0.0012(5) -0.0018(6) -0.0020(6)
C2 0.0398(7) 0.0360(7) 0.0506(8) -0.0017(6) -0.0087(6) -0.0006(6)
C3 0.0306(6) 0.0341(7) 0.0485(8) -0.0021(5) 0.0063(6) -0.0064(6)
C4 0.0370(7) 0.0429(8) 0.0363(7) -0.0010(6) 0.0031(5) -0.0087(6)
C5 0.0341(6) 0.0335(7) 0.0324(6) -0.0010(5) 0.0019(5) -0.0022(5)
C6 0.0268(6) 0.0379(7) 0.0453(8) 0.0013(5) 0.0021(5) -0.0061(6)
C7 0.0329(6) 0.0390(7) 0.0408(7) -0.0060(6) 0.0087(5) -0.0057(6)
C8 0.0298(6) 0.0342(7) 0.0361(7) -0.0005(5) 0.0003(5) -0.0046(5)
C9 0.0303(6) 0.0383(7) 0.0364(7) 0.0015(5) 0.0009(5) -0.0041(6)
C10 0.0275(6) 0.0322(6) 0.0401(7) -0.0028(5) -0.0008(5) -0.0046(5)
C11 0.0288(6) 0.0327(6) 0.0401(7) -0.0067(5) 0.0013(5) -0.0045(5)
C12 0.0274(6) 0.0345(7) 0.0331(6) -0.0046(5) -0.0013(5) -0.0036(5)
C13 0.0373(7) 0.0374(7) 0.0393(7) -0.0058(6) -0.0032(6) 0.0012(6)
C14 0.0448(8) 0.0500(9) 0.0410(8) -0.0150(7) 0.0034(6) 0.0065(7)
C15 0.0398(8) 0.0572(9) 0.0453(8) -0.0138(7) 0.0129(6) -0.0087(7)
C16 0.0338(7) 0.0408(8) 0.0524(9) -0.0051(6) 0.0086(6) -0.0122(6)
C21 0.0343(7) 0.0443(8) 0.0395(7) -0.0034(6) -0.0021(6) 0.0082(6)
C22 0.0248(6) 0.0350(7) 0.0451(7) 0.0041(5) 0.0016(5) 0.0059(6)
C23 0.0299(7) 0.0387(8) 0.0661(10) 0.0003(6) 0.0020(6) 0.0107(7)
C24 0.0336(7) 0.0656(11) 0.0672(11) -0.0028(7) 0.0011(7) 0.0377(9)
C25 0.0500(10) 0.1086(16) 0.0438(9) -0.0169(10) -0.0062(7) 0.0300(10)
C26 0.0565(10) 0.0842(13) 0.0384(8) -0.0195(9) -0.0065(7) 0.0085(8)
C31 0.0329(6) 0.0339(6) 0.0314(6) -0.0037(5) 0.0021(5) 0.0016(5)
C32 0.0317(6) 0.0343(7) 0.0326(6) -0.0045(5) -0.0002(5) 0.0012(5)
C33 0.0315(6) 0.0422(8) 0.0426(8) -0.0012(6) -0.0016(5) 0.0035(6)
C34 0.0383(7) 0.0506(9) 0.0405(8) -0.0078(6) -0.0084(6) 0.0112(7)
C35 0.0506(8) 0.0539(9) 0.0304(7) -0.0085(7) -0.0025(6) 0.0022(6)
C36 0.0441(8) 0.0448(8) 0.0337(7) -0.0022(6) 0.0038(6) -0.0022(6)
C41 0.0344(6) 0.0337(6) 0.0315(6) 0.0026(5) 0.0029(5) -0.0031(5)
C42 0.0332(6) 0.0338(7) 0.0340(7) 0.0021(5) 0.0033(5) -0.0037(5)
C43 0.0355(7) 0.0469(8) 0.0442(8) -0.0007(6) -0.0036(6) -0.0021(6)
C44 0.0521(9) 0.0539(9) 0.0411(8) 0.0043(8) -0.0105(7) 0.0036(7)
C45 0.0602(10) 0.0506(9) 0.0383(8) 0.0006(8) 0.0010(7) 0.0085(7)
C46 0.0438(8) 0.0429(8) 0.0392(7) -0.0038(6) 0.0055(6) 0.0021(6)

loop_
_atom_type_symbol
_atom_type_description
_atom_type_scat_dispersion_real
_atom_type_scat_dispersion_imag
_atom_type_scat_source
C C 0.0033 0.0016 'International Tables Vol C Tables 4.2.6.8 and 6.1.1.4'
H H 0.0000 0.0000 'International Tables Vol C Tables 4.2.6.8 and 6.1.1.4'
O O 0.0106 0.0060 'International Tables Vol C Tables 4.2.6.8 and 6.1.1.4'
F F 0.0171 0.0103 'International Tables Vol C Tables 4.2.6.8 and 6.1.1.4'

loop_
_geom_angle_atom_site_label_1
_geom_angle_atom_site_label_2
_geom_angle_atom_site_label_3
_geom_angle
C11 O1 C1 119.15(11)
C21 O2 C2 117.92(11)
C32 O4 C6 118.67(10)
C41 O5 C7 117.40(10)
O1 C1 C2 106.30(11)
O1 C1 H1A 110.5
C2 C1 H1A 110.5
O1 C1 H1B 110.5
C2 C1 H1B 110.5
H1A C1 H1B 108.7
O2 C2 C1 106.68(12)
O2 C2 H2A 110.4
C1 C2 H2A 110.4
O2 C2 H2B 110.4
C1 C2 H2B 110.4
H2A C2 H2B 108.6
O3 C3 C4 121.47(14)
O3 C3 C22 120.06(13)
C4 C3 C22 118.44(12)
C5 C4 C3 123.76(13)
C5 C4 H4 118.1
C3 C4 H4 118.1
C4 C5 C31 126.44(13)
C4 C5 H5 116.8
C31 C5 H5 116.8
O4 C6 C7 106.72(10)
O4 C6 H6A 110.4
C7 C6 H6A 110.4
O4 C6 H6B 110.4
C7 C6 H6B 110.4
H6A C6 H6B 108.6
O5 C7 C6 108.18(11)
O5 C7 H7A 110.1
C6 C7 H7A 110.1
O5 C7 H7B 110.1
C6 C7 H7B 110.1
H7A C7 H7B 108.4
C9 C8 C42 124.89(12)
C9 C8 H8 117.6
C42 C8 H8 117.6
C8 C9 C10 122.56(12)
C8 C9 H9 118.7
C10 C9 H9 118.7
O6 C10 C9 121.58(12)
O6 C10 C12 118.40(12)
C9 C10 C12 120.02(11)
O1 C11 C16 122.60(13)
O1 C11 C12 116.94(11)
C16 C11 C12 120.39(13)
C13 C12 C11 118.54(12)
C13 C12 C10 117.03(12)
C11 C12 C10 124.34(12)
C14 C13 C12 119.41(14)
C14 C13 H13 120.3
C12 C13 H13 120.3
F1 C14 C13 118.59(15)
F1 C14 C15 118.66(14)
C13 C14 C15 122.75(14)
C14 C15 C16 118.84(14)
C14 C15 H15 120.6
C16 C15 H15 120.6
C15 C16 C11 120.02(14)
C15 C16 H16 120.0
C11 C16 H16 120.0
O2 C21 C26 124.24(14)
O2 C21 C22 115.48(12)
C26 C21 C22 120.25(14)
C23 C22 C21 119.38(14)
C23 C22 C3 119.20(13)
C21 C22 C3 121.41(12)
C24 C23 C22 118.46(15)
C24 C23 H23 120.8
C22 C23 H23 120.8
C25 C24 F2 118.96(17)
C25 C24 C23 123.32(15)
F2 C24 C23 117.70(17)
C24 C25 C26 118.48(17)
C24 C25 H25 120.8
C26 C25 H25 120.8
C25 C26 C21 120.06(17)
C25 C26 H26 120.0
C21 C26 H26 120.0
C36 C31 C32 117.91(12)
C36 C31 C5 122.77(13)
C32 C31 C5 119.30(12)
O4 C32 C33 123.95(12)
O4 C32 C31 115.31(11)
C33 C32 C31 120.74(12)
C34 C33 C32 119.55(14)
C34 C33 H33 120.2
C32 C33 H33 120.2
C35 C34 C33 120.69(13)
C35 C34 H34 119.7
C33 C34 H34 119.7
C34 C35 C36 119.78(14)
C34 C35 H35 120.1
C36 C35 H35 120.1
C35 C36 C31 121.33(14)
C35 C36 H36 119.3
C31 C36 H36 119.3
O5 C41 C46 123.62(12)
O5 C41 C42 115.56(11)
C46 C41 C42 120.82(12)
C43 C42 C41 117.39(13)
C43 C42 C8 121.89(12)
C41 C42 C8 120.70(12)
C44 C43 C42 121.96(14)
C44 C43 H43 119.0
C42 C43 H43 119.0
C45 C44 C43 119.33(14)
C45 C44 H44 120.3
C43 C44 H44 120.3
C44 C45 C46 120.58(15)
C44 C45 H45 119.7
C46 C45 H45 119.7
C45 C46 C41 119.89(14)
C45 C46 H46 120.1
C41 C46 H46 120.1

loop_
_geom_bond_atom_site_label_1
_geom_bond_atom_site_label_2
_geom_bond_distance
F1 C14 1.3628(18)
F2 C24 1.3632(18)
O1 C11 1.3581(16)
O1 C1 1.4262(16)
O2 C21 1.3643(17)
O2 C2 1.4230(17)
O3 C3 1.2183(16)
O4 C32 1.3651(16)
O4 C6 1.4247(16)
O5 C41 1.3695(15)
O5 C7 1.4231(15)
O6 C10 1.2261(16)
C1 C2 1.493(2)
C1 H1A 0.9900
C1 H1B 0.9900
C2 H2A 0.9900
C2 H2B 0.9900
C3 C4 1.460(2)
C3 C22 1.505(2)
C4 C5 1.3338(19)
C4 H4 0.9500
C5 C31 1.4608(18)
C5 H5 0.9500
C6 C7 1.4931(19)
C6 H6A 0.9900
C6 H6B 0.9900
C7 H7A 0.9900
C7 H7B 0.9900
C8 C9 1.3317(18)
C8 C42 1.4652(19)
C8 H8 0.9500
C9 C10 1.471(2)
C9 H9 0.9500
C10 C12 1.5022(18)
C11 C16 1.3955(19)
C11 C12 1.4017(19)
C12 C13 1.3966(19)
C13 C14 1.367(2)
C13 H13 0.9500
C14 C15 1.370(2)
C15 C16 1.379(2)
C15 H15 0.9500
C16 H16 0.9500
C21 C26 1.388(2)
C21 C22 1.390(2)
C22 C23 1.387(2)
C23 C24 1.373(2)
C23 H23 0.9500
C24 C25 1.355(3)
C25 C26 1.382(3)
C25 H25 0.9500
C26 H26 0.9500
C31 C36 1.3962(19)
C31 C32 1.4035(19)
C32 C33 1.3918(18)
C33 C34 1.386(2)
C33 H33 0.9500
C34 C35 1.374(2)
C34 H34 0.9500
C35 C36 1.385(2)
C35 H35 0.9500
C36 H36 0.9500
C41 C46 1.3867(19)
C41 C42 1.4041(18)
C42 C43 1.4006(19)
C43 C44 1.380(2)
C43 H43 0.9500
C44 C45 1.379(2)
C44 H44 0.9500
C45 C46 1.385(2)
C45 H45 0.9500
C46 H46 0.9500

loop_
_geom_hbond_atom_site_label_D
_geom_hbond_atom_site_label_H
_geom_hbond_atom_site_label_A
_geom_hbond_site_symmetry_A
_geom_hbond_distance_DH
_geom_hbond_distance_HA
_geom_hbond_distance_DA
_geom_hbond_angle_DHA
C5 H5 O4 . 0.95 2.35 2.7023(16) 101
C9 H9 O1 . 0.95 2.40 2.7281(16) 100
C4 H4 F2 4_576 0.95 2.37 3.1387(17) 138
C15 H15 O3 2_546 0.95 2.51 3.3211(19) 143
C33 H33 F2 3_666 0.95 2.53 3.483(2) 176
C34 H34 O6 2_656 0.95 2.51 3.3649(17) 150
C36 H36 F2 4_576 0.95 2.43 3.3380(19) 161
C44 H44 O1 4_565 0.95 2.58 3.4986(18) 163
C46 H46 Cg3 3_666 0.95 2.84 3.6829(16) 149

loop_
_geom_torsion_atom_site_label_1
_geom_torsion_atom_site_label_2
_geom_torsion_atom_site_label_3
_geom_torsion_atom_site_label_4
_geom_torsion
C11 O1 C1 C2 -172.73(12)
C21 O2 C2 C1 -178.45(12)
O1 C1 C2 O2 -75.81(14)
O3 C3 C4 C5 172.72(15)
C22 C3 C4 C5 -8.9(2)
C3 C4 C5 C31 -179.75(13)
C32 O4 C6 C7 -175.40(11)
C41 O5 C7 C6 164.74(11)
O4 C6 C7 O5 -71.01(14)
C42 C8 C9 C10 178.86(12)
C8 C9 C10 O6 -25.3(2)
C8 C9 C10 C12 155.24(13)
C1 O1 C11 C16 -16.33(19)
C1 O1 C11 C12 166.75(12)
O1 C11 C12 C13 178.80(11)
C16 C11 C12 C13 1.80(19)
O1 C11 C12 C10 2.40(19)
C16 C11 C12 C10 -174.60(12)
O6 C10 C12 C13 -23.85(18)
C9 C10 C12 C13 155.65(12)
O6 C10 C12 C11 152.60(13)
C9 C10 C12 C11 -27.90(18)
C11 C12 C13 C14 -0.82(19)
C10 C12 C13 C14 175.85(12)
C12 C13 C14 F1 179.36(13)
C12 C13 C14 C15 -1.3(2)
F1 C14 C15 C16 -178.23(13)
C13 C14 C15 C16 2.5(2)
C14 C15 C16 C11 -1.4(2)
O1 C11 C16 C15 -177.51(13)
C12 C11 C16 C15 -0.7(2)
C2 O2 C21 C26 -20.2(2)
C2 O2 C21 C22 161.70(13)
O2 C21 C22 C23 -179.87(12)
C26 C21 C22 C23 1.9(2)
O2 C21 C22 C3 -1.14(19)
C26 C21 C22 C3 -179.34(15)
O3 C3 C22 C23 106.71(16)
C4 C3 C22 C23 -71.66(17)
O3 C3 C22 C21 -72.03(19)
C4 C3 C22 C21 109.61(15)
C21 C22 C23 C24 -0.8(2)
C3 C22 C23 C24 -179.61(13)
C22 C23 C24 C25 -1.2(2)
C22 C23 C24 F2 -179.71(13)
F2 C24 C25 C26 -179.42(17)
C23 C24 C25 C26 2.1(3)
C24 C25 C26 C21 -0.9(3)
O2 C21 C26 C25 -179.07(16)
C22 C21 C26 C25 -1.0(3)
C4 C5 C31 C36 -16.4(2)
C4 C5 C31 C32 165.00(14)
C6 O4 C32 C33 -1.32(19)
C6 O4 C32 C31 178.13(12)
C36 C31 C32 O4 -179.10(12)
C5 C31 C32 O4 -0.44(18)
C36 C31 C32 C33 0.4(2)
C5 C31 C32 C33 179.02(12)
O4 C32 C33 C34 178.22(13)
C31 C32 C33 C34 -1.2(2)
C32 C33 C34 C35 0.9(2)
C33 C34 C35 C36 0.2(2)
C34 C35 C36 C31 -1.0(2)
C32 C31 C36 C35 0.8(2)
C5 C31 C36 C35 -177.86(14)
C7 O5 C41 C46 6.93(19)
C7 O5 C41 C42 -172.61(11)
O5 C41 C42 C43 177.69(12)
C46 C41 C42 C43 -1.9(2)
O5 C41 C42 C8 -4.12(18)
C46 C41 C42 C8 176.32(13)
C9 C8 C42 C43 -26.3(2)
C9 C8 C42 C41 155.60(13)
C41 C42 C43 C44 1.4(2)
C8 C42 C43 C44 -176.79(14)
C42 C43 C44 C45 0.1(2)
C43 C44 C45 C46 -1.0(3)
C44 C45 C46 C41 0.6(2)
O5 C41 C46 C45 -178.58(14)
C42 C41 C46 C45 0.9(2)

_cod_database_fobs_code 2241973
